data_7064378
loop_
_publ_author_name
Dheeraj,
'Rana, Lata'
'Mahiya, Kuldeep'

_publ_section_title
;
 Synthesis of reduced graphene oxide-based catalytic complexes for
 benzylamine--o-phenylenediamine oxidative coupling
;
_journal_issue 17
_journal_name_full 'New Journal of Chemistry'
_journal_page_first 7247
_journal_page_last 7258
_journal_paper_doi 10.1039/D6NJ01022A
_journal_volume 50
_journal_year 2026
_chemical_formula_moiety 'C17 H18 Mo N2 O9, 2(H2 O)'
_chemical_formula_sum 'C17 H22 Mo N2 O11'
_chemical_formula_weight 526.30
_space_group_crystal_system monoclinic
_space_group_IT_number 14
_space_group_name_Hall '-P 2ybc'
_space_group_name_H-M_alt 'P 1 21/c 1'
_atom_sites_solution_hydrogens mixed
_atom_sites_solution_primary dual
_audit_creation_date 2024-12-27
_audit_creation_method
;
Olex2 1.5
(compiled 2024.02.16 svn.r378c4104 for OlexSys, GUI svn.r6928)
;
_audit_update_record
;
2025-11-13 deposited with the CCDC.	2026-03-31 downloaded from the CCDC.
;
_cell_angle_alpha 90
_cell_angle_beta 92.445(2)
_cell_angle_gamma 90
_cell_formula_units_Z 4
_cell_length_a 12.2318(9)
_cell_length_b 6.9036(5)
_cell_length_c 23.6607(18)
_cell_measurement_reflns_used 4971
_cell_measurement_temperature 100.00
_cell_measurement_theta_max 23.354
_cell_measurement_theta_min 2.345
_cell_volume 1996.2(3)
_computing_cell_refinement 'SAINT V8.40B (?, 2016)'
_computing_data_reduction 'SAINT V8.40B (?, 2016)'
_computing_molecular_graphics 'Olex2 1.5 (Dolomanov et al., 2009)'
_computing_publication_material 'Olex2 1.5 (Dolomanov et al., 2009)'
_computing_structure_refinement 'SHELXL 2019/3 (Sheldrick, 2015)'
_computing_structure_solution 'SHELXT 2018/2 (Sheldrick, 2018)'
_diffrn_ambient_temperature 100.00
_diffrn_measured_fraction_theta_full 1.000
_diffrn_measured_fraction_theta_max 1.000
_diffrn_measurement_device_type 'Bruker APEX-II CCD'
_diffrn_measurement_method '\f and \w scans'
_diffrn_radiation_type MoK\a
_diffrn_radiation_wavelength 0.71073
_diffrn_reflns_av_R_equivalents 0.0962
_diffrn_reflns_av_unetI/netI 0.0548
_diffrn_reflns_Laue_measured_fraction_full 1.000
_diffrn_reflns_Laue_measured_fraction_max 1.000
_diffrn_reflns_limit_h_max 14
_diffrn_reflns_limit_h_min -14
_diffrn_reflns_limit_k_max 8
_diffrn_reflns_limit_k_min -8
_diffrn_reflns_limit_l_max 28
_diffrn_reflns_limit_l_min -28
_diffrn_reflns_number 37445
_diffrn_reflns_point_group_measured_fraction_full 1.000
_diffrn_reflns_point_group_measured_fraction_max 1.000
_diffrn_reflns_theta_full 24.996
_diffrn_reflns_theta_max 24.996
_diffrn_reflns_theta_min 1.666
_diffrn_source_current 1.39
_diffrn_source_power 0.0695
_diffrn_source_voltage 50.0
_diffrn_standards_number 0
_exptl_absorpt_coefficient_mu 0.723
_exptl_absorpt_correction_T_max 0.7454
_exptl_absorpt_correction_T_min 0.6780
_exptl_absorpt_correction_type multi-scan
_exptl_absorpt_process_details
;
SADABS-2016/2 (Bruker,2016/2) was used for absorption correction.
wR2(int) was 0.1176 before and 0.0782 after correction.
The Ratio of minimum to maximum transmission is 0.9096.
The \l/2 correction factor is Not present.
;
_exptl_crystal_colour 'clear light orange'
_exptl_crystal_colour_lustre clear
_exptl_crystal_colour_modifier light
_exptl_crystal_colour_primary orange
_exptl_crystal_density_diffrn 1.751
_exptl_crystal_description block
_exptl_crystal_F_000 1072
_exptl_crystal_size_max 0.139
_exptl_crystal_size_mid 0.052
_exptl_crystal_size_min 0.023
_refine_diff_density_max 0.595
_refine_diff_density_min -0.903
_refine_diff_density_rms 0.110
_refine_ls_extinction_method none
_refine_ls_goodness_of_fit_ref 1.041
_refine_ls_hydrogen_treatment mixed
_refine_ls_matrix_type full
_refine_ls_number_parameters 304
_refine_ls_number_reflns 3522
_refine_ls_number_restraints 8
_refine_ls_restrained_S_all 1.040
_refine_ls_R_factor_all 0.0603
_refine_ls_R_factor_gt 0.0419
_refine_ls_shift/su_max 0.001
_refine_ls_shift/su_mean 0.000
_refine_ls_structure_factor_coef Fsqd
_refine_ls_weighting_details 'w=1/[\s^2^(Fo^2^)+(0.0471P)^2^+2.5476P] where P=(Fo^2^+2Fc^2^)/3'
_refine_ls_weighting_scheme calc
_refine_ls_wR_factor_gt 0.0946
_refine_ls_wR_factor_ref 0.1011
_reflns_Friedel_coverage 0.000
_reflns_number_gt 2746
_reflns_number_total 3522
_reflns_threshold_expression 'I > 2\s(I)'
_cod_data_source_file d6nj01022a2.cif
_cod_data_source_block mrm_lr_o_1471_0m
_cod_depositor_comments 'Adding full bibliography for 7064377--7064378.cif.'
_cod_database_code 7064378
_shelx_shelxl_version_number 2019/3
_shelx_space_group_comment
;
The symmetry employed for this shelxl refinement is uniquely defined
by the following loop, which should always be used as a source of
symmetry information in preference to the above space-group names.
They are only intended as comments.
;
_olex2_refinement_description
;
1. Fixed Uiso
 At 1.2 times of:
  All C(H) groups
 At 1.5 times of:
  All C(H,H,H) groups, All O(H) groups, All O(H,H) groups
2. Restrained distances
 O9-H9B = O9-H9A
 0.85 with sigma of 0.02
 O5-H5A = O5-H5B
 0.85 with sigma of 0.02
 O6-H6
 0.85 with sigma of 0.02
 O10-H10B = O10-H10A
 0.85 with sigma of 0.02
 H10B-H10A
 1.347 with sigma of 0.02
3.a Aromatic/amide H refined with riding coordinates:
 C3(H3), C7(H7), C10(H10), C12(H12), C13(H13), C14(H14)
3.b Idealised Me refined as rotating group:
 C1(H1A,H1B,H1C), C2(H2A,H2B,H2C), C17(H17A,H17B,H17C)
;
_olex2_submission_special_instructions 'No special instructions were received'

loop_
_space_group_symop_operation_xyz
'x, y, z'
'-x, y+1/2, -z+1/2'
'-x, -y, -z'
'x, -y-1/2, z-1/2'

loop_
_atom_site_label
_atom_site_type_symbol
_atom_site_fract_x
_atom_site_fract_y
_atom_site_fract_z
_atom_site_U_iso_or_equiv
_atom_site_adp_type
_atom_site_occupancy
_atom_site_site_symmetry_order
_atom_site_calc_flag
_atom_site_refinement_flags_posn
_atom_site_refinement_flags_adp
_atom_site_refinement_flags_occupancy
_atom_site_disorder_assembly
_atom_site_disorder_group
Mo1 Mo 0.29884(3) 0.78890(6) 0.55654(2) 0.01451(13) Uani 1 1 d . . . . .
O2 O 0.2107(2) 0.7512(4) 0.48922(12) 0.0171(7) Uani 1 1 d . . . . .
O1 O 0.4404(2) 0.7449(4) 0.60089(11) 0.0161(7) Uani 1 1 d . . . . .
O3 O 0.2155(2) 0.7334(4) 0.61041(12) 0.0195(7) Uani 1 1 d . . . . .
O4 O 0.3071(2) 1.0334(4) 0.55632(13) 0.0235(7) Uani 1 1 d . . . . .
O5 O 0.3145(2) 0.4596(4) 0.54985(12) 0.0173(7) Uani 1 1 d D . . . .
H5A H 0.311(4) 0.407(6) 0.5820(11) 0.026 Uiso 1 1 d D U . . .
H5B H 0.359(3) 0.411(6) 0.5280(16) 0.026 Uiso 1 1 d D U . . .
O6 O 0.8995(2) 0.5822(4) 0.71894(12) 0.0197(7) Uani 1 1 d D . . . .
H6 H 0.955(3) 0.637(6) 0.7082(19) 0.030 Uiso 1 1 d D U . . .
O7 O 0.7052(2) 0.5423(4) 0.75880(11) 0.0195(7) Uani 1 1 d . . . . .
O8 O 0.9313(2) 0.6685(4) 0.60958(11) 0.0175(7) Uani 1 1 d . . . . .
O11 O 0.0303(2) 0.7931(4) 0.42757(12) 0.0182(6) Uani 1 1 d . . . . .
N1 N 0.4329(3) 0.7579(4) 0.49592(14) 0.0125(8) Uani 1 1 d . . . . .
N2 N 0.5366(3) 0.7163(5) 0.51972(14) 0.0140(7) Uani 1 1 d . . . . .
C1 C 0.6038(4) 0.4663(8) 0.7766(2) 0.0338(13) Uani 1 1 d . . . . .
H1A H 0.578393 0.364603 0.750276 0.051 Uiso 1 1 calc R U . . .
H1B H 0.549359 0.570359 0.776944 0.051 Uiso 1 1 calc R U . . .
H1C H 0.614120 0.411843 0.814659 0.051 Uiso 1 1 calc R U . . .
C2 C 0.9488(3) 0.6982(7) 0.55044(16) 0.0193(10) Uani 1 1 d . . . . .
H2A H 0.908769 0.599569 0.528117 0.029 Uiso 1 1 calc R U . . .
H2B H 1.027112 0.688176 0.543774 0.029 Uiso 1 1 calc R U . . .
H2C H 0.922403 0.827165 0.539155 0.029 Uiso 1 1 calc R U . . .
C3 C 0.7348(3) 0.6892(6) 0.58948(17) 0.0128(9) Uani 1 1 d . . . . .
H3 H 0.743568 0.719651 0.550779 0.015 Uiso 1 1 calc R U . . .
C4 C 0.8249(3) 0.6580(6) 0.62543(17) 0.0142(9) Uani 1 1 d . . . . .
C5 C 0.8131(3) 0.6141(6) 0.68238(17) 0.0147(9) Uani 1 1 d . . . . .
C6 C 0.7080(3) 0.5939(6) 0.70225(16) 0.0151(9) Uani 1 1 d . . . . .
C7 C 0.6174(3) 0.6266(6) 0.66743(17) 0.0143(9) Uani 1 1 d . . . . .
H7 H 0.546286 0.615979 0.681759 0.017 Uiso 1 1 calc R U . . .
C8 C 0.6301(3) 0.6753(6) 0.61100(17) 0.0136(9) Uani 1 1 d . . . . .
C9 C 0.5329(3) 0.7144(6) 0.57505(17) 0.0131(8) Uani 1 1 d . . . . .
C10 C 0.4251(3) 0.7854(6) 0.44187(17) 0.0150(9) Uani 1 1 d . . . . .
H10 H 0.490440 0.781816 0.421574 0.018 Uiso 1 1 calc R U . . .
C11 C 0.3237(3) 0.8210(6) 0.41043(17) 0.0139(9) Uani 1 1 d . . . . .
C12 C 0.3273(3) 0.8694(6) 0.35295(17) 0.0159(9) Uani 1 1 d . . . . .
H12 H 0.396209 0.883313 0.336345 0.019 Uiso 1 1 calc R U . . .
C13 C 0.2329(3) 0.8971(6) 0.32015(17) 0.0167(9) Uani 1 1 d . . . . .
H13 H 0.236863 0.933213 0.281545 0.020 Uiso 1 1 calc R U . . .
C14 C 0.1314(3) 0.8718(6) 0.34388(17) 0.0178(9) Uani 1 1 d . . . . .
H14 H 0.066119 0.889085 0.321202 0.021 Uiso 1 1 calc R U . . .
C15 C 0.1252(3) 0.8217(6) 0.40028(18) 0.0151(9) Uani 1 1 d . . . . .
C16 C 0.2213(3) 0.8010(6) 0.43445(17) 0.0152(9) Uani 1 1 d . . . . .
C17 C -0.0691(3) 0.7840(7) 0.39363(19) 0.0241(10) Uani 1 1 d . . . . .
H17A H -0.062260 0.685420 0.364183 0.036 Uiso 1 1 calc R U . . .
H17B H -0.083432 0.910317 0.375933 0.036 Uiso 1 1 calc R U . . .
H17C H -0.129743 0.750005 0.417511 0.036 Uiso 1 1 calc R U . . .
O9 O 0.0925(3) 0.7409(5) 0.70786(13) 0.0241(8) Uani 1 1 d D . . . .
H9A H 0.121(4) 0.758(7) 0.6778(13) 0.036 Uiso 1 1 d D U . . .
H9B H 0.103(4) 0.837(5) 0.7284(18) 0.036 Uiso 1 1 d D U . . .
O10 O 0.3112(3) 0.3787(6) 0.66654(15) 0.0422(9) Uani 1 1 d D . . . .
H10A H 0.286(4) 0.286(5) 0.687(2) 0.063 Uiso 1 1 d D U . . .
H10B H 0.265(4) 0.470(5) 0.670(2) 0.063 Uiso 1 1 d D U . . .

loop_
_atom_site_aniso_label
_atom_site_aniso_U_11
_atom_site_aniso_U_22
_atom_site_aniso_U_33
_atom_site_aniso_U_23
_atom_site_aniso_U_13
_atom_site_aniso_U_12
Mo1 0.0103(2) 0.0187(2) 0.0147(2) -0.00063(16) 0.00269(14) 0.00092(16)
O2 0.0106(14) 0.0246(19) 0.0164(15) 0.0066(12) 0.0039(12) 0.0005(12)
O1 0.0091(14) 0.0258(19) 0.0136(15) -0.0053(12) 0.0038(12) 0.0013(11)
O3 0.0119(14) 0.0289(19) 0.0182(16) -0.0045(13) 0.0052(12) -0.0011(12)
O4 0.0193(16) 0.0155(18) 0.0362(18) -0.0026(14) 0.0070(14) -0.0019(13)
O5 0.0195(16) 0.0173(18) 0.0157(16) 0.0013(13) 0.0065(13) 0.0019(13)
O6 0.0108(15) 0.032(2) 0.0166(16) 0.0051(14) 0.0007(12) -0.0030(13)
O7 0.0141(15) 0.0309(19) 0.0138(15) 0.0064(13) 0.0046(12) -0.0006(13)
O8 0.0081(14) 0.032(2) 0.0127(15) 0.0005(13) 0.0009(11) -0.0038(12)
O11 0.0092(14) 0.0274(17) 0.0179(15) 0.0048(14) 0.0011(12) 0.0007(13)
N1 0.0110(17) 0.012(2) 0.0148(18) -0.0005(14) -0.0007(14) 0.0013(13)
N2 0.0088(17) 0.0166(19) 0.0165(19) -0.0009(15) 0.0002(14) -0.0001(14)
C1 0.021(3) 0.054(4) 0.026(3) 0.015(2) 0.006(2) -0.006(2)
C2 0.018(2) 0.028(3) 0.011(2) -0.0022(19) 0.0041(17) -0.0018(19)
C3 0.013(2) 0.015(2) 0.012(2) -0.0054(17) 0.0021(16) -0.0012(17)
C4 0.010(2) 0.015(2) 0.018(2) -0.0024(18) 0.0032(17) -0.0021(16)
C5 0.014(2) 0.015(2) 0.015(2) -0.0016(18) 0.0003(17) 0.0002(17)
C6 0.018(2) 0.016(2) 0.012(2) 0.0017(17) 0.0028(17) 0.0018(17)
C7 0.010(2) 0.013(2) 0.020(2) 0.0012(18) 0.0026(17) 0.0003(17)
C8 0.013(2) 0.013(2) 0.014(2) -0.0010(17) -0.0010(17) -0.0035(17)
C9 0.011(2) 0.011(2) 0.018(2) -0.0013(18) 0.0040(16) -0.0008(17)
C10 0.012(2) 0.015(2) 0.018(2) 0.0018(18) 0.0045(17) -0.0012(17)
C11 0.011(2) 0.011(2) 0.019(2) -0.0023(17) 0.0016(17) -0.0004(16)
C12 0.013(2) 0.016(2) 0.019(2) -0.0024(19) 0.0035(17) -0.0018(18)
C13 0.020(2) 0.016(2) 0.014(2) 0.0007(18) -0.0006(18) 0.0016(18)
C14 0.018(2) 0.018(2) 0.017(2) -0.0019(19) -0.0030(18) 0.0038(18)
C15 0.012(2) 0.011(2) 0.023(2) -0.0002(18) 0.0018(17) -0.0008(16)
C16 0.017(2) 0.013(2) 0.016(2) 0.0001(18) 0.0020(17) 0.0000(18)
C17 0.010(2) 0.038(3) 0.024(2) 0.001(2) -0.0054(18) 0.004(2)
O9 0.0208(17) 0.040(2) 0.0118(16) -0.0018(14) 0.0011(13) -0.0086(15)
O10 0.052(3) 0.040(2) 0.034(2) 0.0095(19) 0.0016(18) 0.0018(19)

loop_
_atom_type_symbol
_atom_type_description
_atom_type_scat_dispersion_real
_atom_type_scat_dispersion_imag
_atom_type_scat_source
C C 0.0033 0.0016 'International Tables Vol C Tables 4.2.6.8 and 6.1.1.4'
H H 0.0000 0.0000 'International Tables Vol C Tables 4.2.6.8 and 6.1.1.4'
N N 0.0061 0.0033 'International Tables Vol C Tables 4.2.6.8 and 6.1.1.4'
O O 0.0106 0.0060 'International Tables Vol C Tables 4.2.6.8 and 6.1.1.4'
Mo Mo -1.6832 0.6857 'International Tables Vol C Tables 4.2.6.8 and 6.1.1.4'

loop_
_geom_angle_atom_site_label_1
_geom_angle_atom_site_label_2
_geom_angle_atom_site_label_3
_geom_angle
_geom_angle_site_symmetry_1
_geom_angle_site_symmetry_3
_geom_angle_publ_flag
O2 Mo1 O1 149.46(11) . . ?
O2 Mo1 O5 81.51(11) . . ?
O2 Mo1 N1 81.64(12) . . ?
O1 Mo1 O5 79.23(11) . . ?
O1 Mo1 N1 71.38(11) . . ?
O3 Mo1 O2 105.01(12) . . ?
O3 Mo1 O1 96.03(12) . . ?
O3 Mo1 O5 83.28(12) . . ?
O3 Mo1 N1 159.16(13) . . ?
O4 Mo1 O2 99.54(13) . . ?
O4 Mo1 O1 95.86(13) . . ?
O4 Mo1 O3 105.30(14) . . ?
O4 Mo1 O5 170.63(12) . . ?
O4 Mo1 N1 92.75(12) . . ?
N1 Mo1 O5 78.14(10) . . ?
C16 O2 Mo1 133.9(3) . . ?
C9 O1 Mo1 121.1(2) . . ?
Mo1 O5 H5A 111(3) . . ?
Mo1 O5 H5B 120(3) . . ?
H5A O5 H5B 116(4) . . ?
C5 O6 H6 111(3) . . ?
C6 O7 C1 115.9(3) . . ?
C4 O8 C2 117.1(3) . . ?
C15 O11 C17 117.4(3) . . ?
N2 N1 Mo1 116.1(2) . . ?
C10 N1 Mo1 126.6(3) . . ?
C10 N1 N2 117.2(3) . . ?
C9 N2 N1 109.6(3) . . ?
O7 C1 H1A 109.5 . . ?
O7 C1 H1B 109.5 . . ?
O7 C1 H1C 109.5 . . ?
H1A C1 H1B 109.5 . . ?
H1A C1 H1C 109.5 . . ?
H1B C1 H1C 109.5 . . ?
O8 C2 H2A 109.5 . . ?
O8 C2 H2B 109.5 . . ?
O8 C2 H2C 109.5 . . ?
H2A C2 H2B 109.5 . . ?
H2A C2 H2C 109.5 . . ?
H2B C2 H2C 109.5 . . ?
C4 C3 H3 120.5 . . ?
C4 C3 C8 118.9(4) . . ?
C8 C3 H3 120.5 . . ?
O8 C4 C3 124.4(4) . . ?
O8 C4 C5 114.5(3) . . ?
C3 C4 C5 121.1(4) . . ?
O6 C5 C4 122.8(3) . . ?
O6 C5 C6 118.3(4) . . ?
C4 C5 C6 118.8(4) . . ?
O7 C6 C5 114.3(3) . . ?
C7 C6 O7 124.8(3) . . ?
C7 C6 C5 120.9(4) . . ?
C6 C7 H7 120.1 . . ?
C6 C7 C8 119.8(4) . . ?
C8 C7 H7 120.1 . . ?
C3 C8 C9 120.7(4) . . ?
C7 C8 C3 120.4(4) . . ?
C7 C8 C9 118.9(3) . . ?
O1 C9 C8 116.8(3) . . ?
N2 C9 O1 121.7(4) . . ?
N2 C9 C8 121.5(3) . . ?
N1 C10 H10 117.9 . . ?
N1 C10 C11 124.2(4) . . ?
C11 C10 H10 117.9 . . ?
C12 C11 C10 118.6(3) . . ?
C12 C11 C16 118.8(4) . . ?
C16 C11 C10 122.5(4) . . ?
C11 C12 H12 119.4 . . ?
C13 C12 C11 121.3(4) . . ?
C13 C12 H12 119.4 . . ?
C12 C13 H13 120.2 . . ?
C12 C13 C14 119.7(4) . . ?
C14 C13 H13 120.2 . . ?
C13 C14 H14 119.8 . . ?
C15 C14 C13 120.3(4) . . ?
C15 C14 H14 119.8 . . ?
O11 C15 C14 125.0(4) . . ?
O11 C15 C16 114.8(4) . . ?
C14 C15 C16 120.1(4) . . ?
O2 C16 C11 122.4(4) . . ?
O2 C16 C15 117.8(3) . . ?
C11 C16 C15 119.7(4) . . ?
O11 C17 H17A 109.5 . . ?
O11 C17 H17B 109.5 . . ?
O11 C17 H17C 109.5 . . ?
H17A C17 H17B 109.5 . . ?
H17A C17 H17C 109.5 . . ?
H17B C17 H17C 109.5 . . ?
H9A O9 H9B 109(5) . . ?
H10A O10 H10B 104(3) . . ?

loop_
_geom_bond_atom_site_label_1
_geom_bond_atom_site_label_2
_geom_bond_distance
_geom_bond_site_symmetry_2
_geom_bond_publ_flag
Mo1 O2 1.903(3) . ?
Mo1 O1 2.010(3) . ?
Mo1 O3 1.710(3) . ?
Mo1 O4 1.691(3) . ?
Mo1 O5 2.287(3) . ?
Mo1 N1 2.235(3) . ?
O2 C16 1.352(5) . ?
O1 C9 1.325(4) . ?
O5 H5A 0.847(19) . ?
O5 H5B 0.840(19) . ?
O6 H6 0.829(19) . ?
O6 C5 1.355(5) . ?
O7 C1 1.426(5) . ?
O7 C6 1.386(5) . ?
O8 C2 1.439(5) . ?
O8 C4 1.372(4) . ?
O11 C15 1.366(5) . ?
O11 C17 1.430(5) . ?
N1 N2 1.396(4) . ?
N1 C10 1.292(5) . ?
N2 C9 1.312(5) . ?
C1 H1A 0.9800 . ?
C1 H1B 0.9800 . ?
C1 H1C 0.9800 . ?
C2 H2A 0.9800 . ?
C2 H2B 0.9800 . ?
C2 H2C 0.9800 . ?
C3 H3 0.9500 . ?
C3 C4 1.380(5) . ?
C3 C8 1.401(5) . ?
C4 C5 1.395(5) . ?
C5 C6 1.395(5) . ?
C6 C7 1.371(5) . ?
C7 H7 0.9500 . ?
C7 C8 1.392(5) . ?
C8 C9 1.457(5) . ?
C10 H10 0.9500 . ?
C10 C11 1.440(6) . ?
C11 C12 1.403(6) . ?
C11 C16 1.404(5) . ?
C12 H12 0.9500 . ?
C12 C13 1.377(5) . ?
C13 H13 0.9500 . ?
C13 C14 1.396(6) . ?
C14 H14 0.9500 . ?
C14 C15 1.384(6) . ?
C15 C16 1.405(5) . ?
C17 H17A 0.9800 . ?
C17 H17B 0.9800 . ?
C17 H17C 0.9800 . ?
O9 H9A 0.82(2) . ?
O9 H9B 0.83(2) . ?
O10 H10A 0.871(19) . ?
O10 H10B 0.852(19) . ?

loop_
_geom_hbond_atom_site_label_D
_geom_hbond_atom_site_label_H
_geom_hbond_atom_site_label_A
_geom_hbond_distance_DH
_geom_hbond_distance_HA
_geom_hbond_distance_DA
_geom_hbond_angle_DHA
_geom_hbond_site_symmetry_A
_geom_hbond_publ_flag
O5 H5A O10 0.847(19) 2.01(2) 2.819(5) 160(4) . yes
O5 H5B N2 0.840(19) 1.95(2) 2.785(4) 177(5) 3_666 yes
O6 H6 O9 0.829(19) 1.83(2) 2.626(4) 162(5) 1_655 yes
O9 H9A O3 0.82(2) 2.01(2) 2.807(4) 164(5) . yes

loop_
_geom_torsion_atom_site_label_1
_geom_torsion_atom_site_label_2
_geom_torsion_atom_site_label_3
_geom_torsion_atom_site_label_4
_geom_torsion
_geom_torsion_site_symmetry_1
_geom_torsion_site_symmetry_2
_geom_torsion_site_symmetry_3
_geom_torsion_site_symmetry_4
_geom_torsion_publ_flag
Mo1 O2 C16 C11 29.4(6) . . . . ?
Mo1 O2 C16 C15 -154.4(3) . . . . ?
Mo1 O1 C9 N2 1.7(5) . . . . ?
Mo1 O1 C9 C8 -177.3(3) . . . . ?
Mo1 N1 N2 C9 -3.3(4) . . . . ?
Mo1 N1 C10 C11 -7.1(6) . . . . ?
O6 C5 C6 O7 0.1(5) . . . . ?
O6 C5 C6 C7 179.2(4) . . . . ?
O7 C6 C7 C8 -179.2(4) . . . . ?
O8 C4 C5 O6 -0.7(6) . . . . ?
O8 C4 C5 C6 -178.0(4) . . . . ?
O11 C15 C16 O2 1.6(5) . . . . ?
O11 C15 C16 C11 177.9(4) . . . . ?
N1 N2 C9 O1 1.3(5) . . . . ?
N1 N2 C9 C8 -179.8(3) . . . . ?
N1 C10 C11 C12 173.2(4) . . . . ?
N1 C10 C11 C16 -9.7(6) . . . . ?
N2 N1 C10 C11 177.1(4) . . . . ?
C1 O7 C6 C5 -162.5(4) . . . . ?
C1 O7 C6 C7 18.4(6) . . . . ?
C2 O8 C4 C3 -5.4(6) . . . . ?
C2 O8 C4 C5 175.2(4) . . . . ?
C3 C4 C5 O6 179.9(4) . . . . ?
C3 C4 C5 C6 2.7(6) . . . . ?
C3 C8 C9 O1 -163.9(4) . . . . ?
C3 C8 C9 N2 17.0(6) . . . . ?
C4 C3 C8 C7 -1.4(6) . . . . ?
C4 C3 C8 C9 177.7(4) . . . . ?
C4 C5 C6 O7 177.4(4) . . . . ?
C4 C5 C6 C7 -3.4(6) . . . . ?
C5 C6 C7 C8 1.8(6) . . . . ?
C6 C7 C8 C3 0.7(6) . . . . ?
C6 C7 C8 C9 -178.4(4) . . . . ?
C7 C8 C9 O1 15.2(5) . . . . ?
C7 C8 C9 N2 -163.9(4) . . . . ?
C8 C3 C4 O8 -179.6(4) . . . . ?
C8 C3 C4 C5 -0.3(6) . . . . ?
C10 N1 N2 C9 172.9(4) . . . . ?
C10 C11 C12 C13 177.2(4) . . . . ?
C10 C11 C16 O2 1.6(6) . . . . ?
C10 C11 C16 C15 -174.6(4) . . . . ?
C11 C12 C13 C14 -1.7(6) . . . . ?
C12 C11 C16 O2 178.7(4) . . . . ?
C12 C11 C16 C15 2.6(6) . . . . ?
C12 C13 C14 C15 0.9(6) . . . . ?
C13 C14 C15 O11 -179.8(4) . . . . ?
C13 C14 C15 C16 1.7(6) . . . . ?
C14 C15 C16 O2 -179.8(4) . . . . ?
C14 C15 C16 C11 -3.5(6) . . . . ?
C16 C11 C12 C13 -0.1(6) . . . . ?
C17 O11 C15 C14 10.4(6) . . . . ?
C17 O11 C15 C16 -171.1(4) . . . . ?
